data_4516682
loop_
_publ_author_name
'Gao, Yuning'
'Xu, Qin'
'Shi, Min'

_publ_section_title
;
 Enantioselective Synthesis of Polycyclic Indole Derivatives Based on
 aza-Morita--Baylis--Hillman Reaction
;
_journal_issue 11
_journal_name_full 'ACS Catalysis'
_journal_page_first 6608
_journal_paper_doi 10.1021/acscatal.5b01579
_journal_volume 5
_journal_year 2015
_chemical_absolute_configuration ad
_chemical_formula_sum 'C35 H30 Cl2 N2 O4 S'
_chemical_formula_weight 645.57
_space_group_IT_number 4
_space_group_name_Hall 'P 2yb'
_space_group_name_H-M_alt 'P 1 21 1'
_symmetry_cell_setting monoclinic
_symmetry_space_group_name_H-M 'P 1 21 1'
_atom_sites_solution_hydrogens geom
_atom_sites_solution_primary direct
_atom_sites_solution_secondary difmap
_audit_creation_method SHELXL-97
_cell_angle_alpha 90.00
_cell_angle_beta 93.418(2)
_cell_angle_gamma 90.00
_cell_formula_units_Z 2
_cell_length_a 10.9711(9)
_cell_length_b 7.3155(6)
_cell_length_c 19.9974(17)
_cell_measurement_reflns_used 4908
_cell_measurement_temperature 293(2)
_cell_measurement_theta_max 53.566
_cell_measurement_theta_min 5.356
_cell_volume 1602.1(2)
_computing_cell_refinement 'Bruker SMART'
_computing_data_collection 'Bruker SMART'
_computing_data_reduction 'Bruker SHELXTL'
_computing_molecular_graphics 'Bruker SHELXTL'
_computing_publication_material 'Bruker SHELXTL'
_computing_structure_refinement 'SHELXL-97 (Sheldrick, 1997)'
_computing_structure_solution 'SHELXS-97 (Sheldrick, 1990)'
_diffrn_ambient_temperature 293(2)
_diffrn_measured_fraction_theta_full 0.999
_diffrn_measured_fraction_theta_max 0.999
_diffrn_measurement_device_type 'CCD area detector'
_diffrn_measurement_method 'phi and omega scans'
_diffrn_radiation_monochromator graphite
_diffrn_radiation_source 'fine-focus sealed tube'
_diffrn_radiation_type MoK\a
_diffrn_radiation_wavelength 0.71073
_diffrn_reflns_av_R_equivalents 0.0300
_diffrn_reflns_av_sigmaI/netI 0.0375
_diffrn_reflns_limit_h_max 13
_diffrn_reflns_limit_h_min -13
_diffrn_reflns_limit_k_max 6
_diffrn_reflns_limit_k_min -9
_diffrn_reflns_limit_l_max 24
_diffrn_reflns_limit_l_min -24
_diffrn_reflns_number 9735
_diffrn_reflns_theta_full 26.00
_diffrn_reflns_theta_max 26.00
_diffrn_reflns_theta_min 1.86
_exptl_absorpt_coefficient_mu 0.309
_exptl_absorpt_correction_T_max 1.00000
_exptl_absorpt_correction_T_min 0.22264
_exptl_absorpt_correction_type empirical
_exptl_absorpt_process_details sadabs
_exptl_crystal_colour colorless
_exptl_crystal_density_diffrn 1.338
_exptl_crystal_density_method 'not measured'
_exptl_crystal_description prismatic
_exptl_crystal_F_000 672
_exptl_crystal_size_max 0.256
_exptl_crystal_size_mid 0.178
_exptl_crystal_size_min 0.123
_refine_diff_density_max 0.306
_refine_diff_density_min -0.281
_refine_diff_density_rms 0.039
_refine_ls_abs_structure_details 'Flack H D (1983), Acta Cryst. A39, 876-881'
_refine_ls_abs_structure_Flack 0.05(6)
_refine_ls_extinction_coef 0.0102(16)
_refine_ls_extinction_expression Fc^*^=kFc[1+0.001xFc^2^\l^3^/sin(2\q)]^-1/4^
_refine_ls_extinction_method SHELXL
_refine_ls_goodness_of_fit_ref 1.033
_refine_ls_hydrogen_treatment mixed
_refine_ls_matrix_type full
_refine_ls_number_parameters 403
_refine_ls_number_reflns 4881
_refine_ls_number_restraints 1
_refine_ls_restrained_S_all 1.033
_refine_ls_R_factor_all 0.0424
_refine_ls_R_factor_gt 0.0396
_refine_ls_shift/su_max 0.000
_refine_ls_shift/su_mean 0.000
_refine_ls_structure_factor_coef Fsqd
_refine_ls_weighting_details 'calc w=1/[\s^2^(Fo^2^)+(0.0614P)^2^+0.3312P] where P=(Fo^2^+2Fc^2^)/3'
_refine_ls_weighting_scheme calc
_refine_ls_wR_factor_gt 0.1058
_refine_ls_wR_factor_ref 0.1085
_reflns_number_gt 4582
_reflns_number_total 4881
_reflns_threshold_expression >2sigma(I)
_cod_data_source_file cs5b01579_si_006.cif
_cod_data_source_block cd21362
_cod_depositor_comments
;
The following automatic conversions were performed:

data item '_symmetry_cell_setting' value 'Monoclinic' was changed to
'monoclinic' in accordance with the
/home/saulius/struct/COD-crude-data/automatic-downloads/DataCite-retrospective/ACS/depositions/lib/dictionaries/cif_core.dic
dictionary named 'cif_core.dic' version 2.4.2 last updated on
2011-04-26.

Automatic conversion script
Id: cif_fix_values 6909 2019-04-08 15:41:33Z antanas 
;
_cod_original_sg_symbol_H-M P2(1)
_cod_database_code 4516682

loop_
_symmetry_equiv_pos_as_xyz
'x, y, z'
'-x, y+1/2, -z'

loop_
_atom_site_label
_atom_site_type_symbol
_atom_site_fract_x
_atom_site_fract_y
_atom_site_fract_z
_atom_site_U_iso_or_equiv
_atom_site_adp_type
_atom_site_occupancy
_atom_site_symmetry_multiplicity
_atom_site_calc_flag
_atom_site_refinement_flags
S1 S 0.09100(6) 0.98268(9) 0.07504(3) 0.04330(17) Uani 1 1 d .
Cl1 Cl -0.23441(8) 0.62627(19) 0.52297(4) 0.0834(3) Uani 1 1 d .
Cl2 Cl 0.60932(13) 1.0651(4) 0.40224(8) 0.1746(11) Uani 1 1 d .
N1 N -0.15326(18) 0.7342(3) 0.21093(10) 0.0414(5) Uani 1 1 d .
N2 N 0.02900(19) 0.7916(3) 0.09312(10) 0.0393(5) Uani 1 1 d .
O1 O 0.25935(16) 0.3647(3) 0.23975(9) 0.0520(5) Uani 1 1 d .
O2 O 0.13999(16) 0.5855(3) 0.27695(8) 0.0518(5) Uani 1 1 d .
O3 O 0.07810(18) 1.1025(3) 0.13015(11) 0.0572(5) Uani 1 1 d .
O4 O 0.03849(19) 1.0279(3) 0.01000(10) 0.0673(7) Uani 1 1 d .
C1 C 0.18989(18) 0.4885(4) 0.22901(11) 0.0372(5) Uani 1 1 d .
C2 C 0.14758(18) 0.5582(3) 0.16141(11) 0.0330(5) Uani 1 1 d .
C3 C 0.1992(2) 0.4905(4) 0.10919(12) 0.0461(6) Uani 1 1 d .
H3A H 0.2600 0.4023 0.1151 0.055 Uiso 1 1 calc R
H3B H 0.1751 0.5309 0.0663 0.055 Uiso 1 1 calc R
C4 C 0.04901(19) 0.7047(3) 0.15883(10) 0.0324(5) Uani 1 1 d .
H4 H 0.0741 0.7999 0.1913 0.039 Uiso 1 1 calc R
C5 C -0.07052(19) 0.6280(4) 0.17860(10) 0.0336(5) Uani 1 1 d .
C6 C -0.1180(2) 0.4595(4) 0.16553(11) 0.0386(5) Uani 1 1 d .
H6 H -0.0797 0.3631 0.1448 0.046 Uiso 1 1 calc R
C7 C -0.2375(2) 0.4584(4) 0.18959(12) 0.0417(6) Uani 1 1 d .
C8 C -0.2551(2) 0.6298(4) 0.21832(12) 0.0440(6) Uani 1 1 d .
C9 C -0.3640(2) 0.6740(5) 0.24799(16) 0.0626(8) Uani 1 1 d .
H9 H -0.3739 0.7864 0.2687 0.075 Uiso 1 1 calc R
C10 C -0.4548(3) 0.5468(6) 0.24551(19) 0.0747(11) Uani 1 1 d .
H10 H -0.5280 0.5735 0.2645 0.090 Uiso 1 1 calc R
C11 C -0.4401(3) 0.3768(6) 0.21495(19) 0.0706(10) Uani 1 1 d .
H11 H -0.5042 0.2935 0.2132 0.085 Uiso 1 1 calc R
C12 C -0.3325(2) 0.3308(5) 0.18742(16) 0.0562(7) Uani 1 1 d .
H12 H -0.3231 0.2169 0.1677 0.067 Uiso 1 1 calc R
C13 C -0.1416(2) 0.9264(4) 0.22834(14) 0.0486(6) Uani 1 1 d .
H13A H -0.2226 0.9793 0.2286 0.058 Uiso 1 1 calc R
H13B H -0.0987 0.9881 0.1938 0.058 Uiso 1 1 calc R
C14 C -0.0758(3) 0.9624(5) 0.29444(15) 0.0612(8) Uani 1 1 d .
H14 H -0.0994 0.8987 0.3318 0.073 Uiso 1 1 calc R
C15 C 0.0130(4) 1.0791(6) 0.3018(2) 0.0802(11) Uani 1 1 d .
H15A H 0.0379 1.1440 0.2650 0.096 Uiso 1 1 calc R
H15B H 0.0519 1.0978 0.3439 0.096 Uiso 1 1 calc R
C16 C 0.1864(2) 0.5573(5) 0.34536(12) 0.0545(7) Uani 1 1 d .
H16 H 0.2167 0.4316 0.3500 0.065 Uiso 1 1 calc R
C17 C 0.0786(2) 0.5802(4) 0.38865(12) 0.0484(6) Uani 1 1 d .
C18 C -0.0372(3) 0.5263(5) 0.36634(13) 0.0560(8) Uani 1 1 d .
H18 H -0.0499 0.4784 0.3234 0.067 Uiso 1 1 calc R
C19 C -0.1344(3) 0.5421(5) 0.40649(15) 0.0608(8) Uani 1 1 d .
H19 H -0.2123 0.5063 0.3909 0.073 Uiso 1 1 calc R
C20 C -0.1144(3) 0.6114(5) 0.46955(14) 0.0564(7) Uani 1 1 d .
C21 C -0.0016(3) 0.6670(6) 0.49339(16) 0.0650(9) Uani 1 1 d .
H21 H 0.0099 0.7149 0.5364 0.078 Uiso 1 1 calc R
C22 C 0.0955(3) 0.6515(6) 0.45297(13) 0.0606(8) Uani 1 1 d .
H22 H 0.1729 0.6889 0.4689 0.073 Uiso 1 1 calc R
C23 C 0.2914(2) 0.6867(6) 0.35984(12) 0.0591(9) Uani 1 1 d .
C24 C 0.3878(3) 0.6395(9) 0.40420(16) 0.0893(15) Uani 1 1 d .
H24 H 0.3877 0.5264 0.4254 0.107 Uiso 1 1 calc R
C25 C 0.4841(4) 0.7582(11) 0.4175(2) 0.114(2) Uani 1 1 d .
H25 H 0.5478 0.7257 0.4479 0.137 Uiso 1 1 calc R
C26 C 0.4854(3) 0.9218(10) 0.3861(2) 0.104(2) Uani 1 1 d .
C27 C 0.3919(3) 0.9736(8) 0.34158(16) 0.0848(12) Uani 1 1 d .
H27 H 0.3931 1.0866 0.3203 0.102 Uiso 1 1 calc R
C28 C 0.2963(3) 0.8546(6) 0.32919(16) 0.0680(10) Uani 1 1 d .
H28 H 0.2326 0.8888 0.2990 0.082 Uiso 1 1 calc R
C29 C 0.2488(2) 0.9474(4) 0.06801(12) 0.0440(6) Uani 1 1 d .
C30 C 0.3281(2) 0.9765(5) 0.12270(13) 0.0541(7) Uani 1 1 d .
H30 H 0.2992 1.0187 0.1627 0.065 Uiso 1 1 calc R
C31 C 0.4502(3) 0.9431(5) 0.11794(15) 0.0614(9) Uani 1 1 d .
H31 H 0.5034 0.9620 0.1553 0.074 Uiso 1 1 calc R
C32 C 0.4965(3) 0.8817(5) 0.05890(16) 0.0592(7) Uani 1 1 d .
C33 C 0.4155(3) 0.8562(6) 0.00474(17) 0.0704(9) Uani 1 1 d .
H33 H 0.4447 0.8169 -0.0356 0.084 Uiso 1 1 calc R
C34 C 0.2920(3) 0.8872(5) 0.00839(14) 0.0582(8) Uani 1 1 d .
H34 H 0.2386 0.8678 -0.0288 0.070 Uiso 1 1 calc R
C35 C 0.6311(3) 0.8467(7) 0.0546(2) 0.0861(12) Uani 1 1 d .
H35A H 0.6455 0.7939 0.0118 0.129 Uiso 1 1 calc R
H35B H 0.6587 0.7640 0.0896 0.129 Uiso 1 1 calc R
H35C H 0.6749 0.9600 0.0596 0.129 Uiso 1 1 calc R
H2 H 0.002(2) 0.732(5) 0.0605(15) 0.042(7) Uiso 1 1 d .

loop_
_atom_site_aniso_label
_atom_site_aniso_U_11
_atom_site_aniso_U_22
_atom_site_aniso_U_33
_atom_site_aniso_U_23
_atom_site_aniso_U_13
_atom_site_aniso_U_12
S1 0.0546(3) 0.0336(3) 0.0414(3) 0.0082(3) 0.0008(2) -0.0003(3)
Cl1 0.0686(5) 0.1151(9) 0.0690(5) 0.0093(6) 0.0249(4) 0.0068(5)
Cl2 0.1029(9) 0.300(3) 0.1204(10) -0.0359(15) 0.0059(7) -0.0940(15)
N1 0.0401(10) 0.0401(13) 0.0444(11) -0.0067(10) 0.0056(8) 0.0068(9)
N2 0.0522(11) 0.0369(12) 0.0279(9) 0.0003(9) -0.0045(8) -0.0045(9)
O1 0.0497(10) 0.0557(14) 0.0505(10) 0.0017(10) 0.0025(8) 0.0176(9)
O2 0.0594(10) 0.0660(14) 0.0299(7) 0.0008(9) 0.0014(7) 0.0243(10)
O3 0.0693(12) 0.0325(10) 0.0711(13) -0.0066(10) 0.0137(10) -0.0034(9)
O4 0.0749(13) 0.0681(17) 0.0577(11) 0.0292(12) -0.0069(10) 0.0019(11)
C1 0.0313(10) 0.0417(13) 0.0389(11) -0.0024(12) 0.0060(8) -0.0013(11)
C2 0.0328(10) 0.0323(12) 0.0343(10) -0.0010(10) 0.0049(8) -0.0050(9)
C3 0.0542(13) 0.0428(15) 0.0424(12) -0.0008(13) 0.0127(10) 0.0042(13)
C4 0.0398(11) 0.0290(12) 0.0283(10) 0.0002(9) 0.0006(8) -0.0018(9)
C5 0.0366(10) 0.0340(13) 0.0302(10) 0.0003(10) 0.0014(8) 0.0051(9)
C6 0.0372(11) 0.0369(14) 0.0421(11) -0.0020(11) 0.0052(9) 0.0031(10)
C7 0.0366(11) 0.0468(16) 0.0420(11) 0.0054(12) 0.0041(9) 0.0044(11)
C8 0.0359(11) 0.0537(17) 0.0426(12) 0.0005(13) 0.0051(9) 0.0077(11)
C9 0.0469(15) 0.072(2) 0.0708(18) -0.0124(18) 0.0177(13) 0.0095(15)
C10 0.0421(15) 0.094(3) 0.090(2) -0.005(2) 0.0238(15) 0.0028(16)
C11 0.0434(15) 0.078(3) 0.092(2) 0.004(2) 0.0156(15) -0.0076(16)
C12 0.0415(13) 0.0553(19) 0.0725(18) 0.0050(16) 0.0082(12) -0.0049(12)
C13 0.0504(14) 0.0414(16) 0.0545(14) -0.0074(13) 0.0070(11) 0.0093(11)
C14 0.083(2) 0.0470(18) 0.0538(15) -0.0113(15) 0.0076(14) 0.0089(17)
C15 0.097(3) 0.069(3) 0.073(2) -0.022(2) -0.0074(19) -0.004(2)
C16 0.0585(15) 0.072(2) 0.0328(11) 0.0058(13) 0.0000(10) 0.0211(14)
C17 0.0592(15) 0.0521(18) 0.0341(11) 0.0060(13) 0.0047(10) 0.0088(13)
C18 0.0621(16) 0.065(2) 0.0398(12) 0.0025(13) -0.0044(11) 0.0054(14)
C19 0.0557(15) 0.075(2) 0.0510(14) 0.0084(16) -0.0010(12) 0.0015(14)
C20 0.0636(16) 0.0581(19) 0.0488(14) 0.0075(15) 0.0141(12) 0.0029(15)
C21 0.0730(18) 0.078(2) 0.0451(14) -0.0110(17) 0.0165(12) -0.0100(18)
C22 0.0630(16) 0.078(2) 0.0412(13) -0.0074(16) 0.0070(12) -0.0106(16)
C23 0.0468(14) 0.097(3) 0.0343(12) 0.0006(16) 0.0078(10) 0.0152(15)
C24 0.0621(19) 0.150(5) 0.0548(17) 0.018(3) -0.0074(14) 0.011(2)
C25 0.057(2) 0.213(7) 0.069(2) 0.009(4) -0.0127(17) 0.003(3)
C26 0.063(2) 0.189(7) 0.061(2) -0.015(3) 0.0150(17) -0.022(3)
C27 0.074(2) 0.121(4) 0.0614(18) -0.011(3) 0.0200(16) -0.010(3)
C28 0.0560(17) 0.096(3) 0.0523(16) -0.0048(19) 0.0083(13) 0.0022(18)
C29 0.0550(14) 0.0359(16) 0.0416(12) 0.0041(11) 0.0073(10) -0.0071(11)
C30 0.0585(15) 0.0593(18) 0.0449(13) -0.0032(16) 0.0060(11) -0.0079(15)
C31 0.0590(16) 0.067(2) 0.0576(16) -0.0044(17) -0.0007(12) -0.0088(15)
C32 0.0620(17) 0.0474(18) 0.0689(18) -0.0003(16) 0.0091(14) -0.0036(14)
C33 0.085(2) 0.071(3) 0.0575(18) -0.0070(18) 0.0239(16) 0.0033(18)
C34 0.0687(18) 0.063(2) 0.0433(14) -0.0063(15) 0.0054(12) -0.0040(15)
C35 0.067(2) 0.084(3) 0.109(3) -0.009(3) 0.0189(19) 0.003(2)

loop_
_atom_type_symbol
_atom_type_description
_atom_type_scat_dispersion_real
_atom_type_scat_dispersion_imag
_atom_type_scat_source
C C 0.0033 0.0016 'International Tables Vol C Tables 4.2.6.8 and 6.1.1.4'
H H 0.0000 0.0000 'International Tables Vol C Tables 4.2.6.8 and 6.1.1.4'
N N 0.0061 0.0033 'International Tables Vol C Tables 4.2.6.8 and 6.1.1.4'
O O 0.0106 0.0060 'International Tables Vol C Tables 4.2.6.8 and 6.1.1.4'
Cl Cl 0.1484 0.1585 'International Tables Vol C Tables 4.2.6.8 and 6.1.1.4'
S S 0.1246 0.1234 'International Tables Vol C Tables 4.2.6.8 and 6.1.1.4'

loop_
_geom_angle_atom_site_label_1
_geom_angle_atom_site_label_2
_geom_angle_atom_site_label_3
_geom_angle
O3 S1 O4 120.60(14)
O3 S1 N2 107.41(12)
O4 S1 N2 104.68(13)
O3 S1 C29 107.18(12)
O4 S1 C29 107.79(12)
N2 S1 C29 108.75(12)
C8 N1 C5 107.4(2)
C8 N1 C13 125.1(2)
C5 N1 C13 127.2(2)
C4 N2 S1 122.49(17)
C4 N2 H2 121(2)
S1 N2 H2 115(2)
C1 O2 C16 117.8(2)
O1 C1 O2 123.9(2)
O1 C1 C2 125.6(2)
O2 C1 C2 110.5(2)
C3 C2 C1 117.7(2)
C3 C2 C4 125.3(2)
C1 C2 C4 116.97(19)
C2 C3 H3A 120.0
C2 C3 H3B 120.0
H3A C3 H3B 120.0
N2 C4 C5 108.18(17)
N2 C4 C2 113.85(18)
C5 C4 C2 111.0(2)
N2 C4 H4 107.9
C5 C4 H4 107.9
C2 C4 H4 107.9
C6 C5 N1 110.2(2)
C6 C5 C4 128.3(2)
N1 C5 C4 121.4(2)
C5 C6 C7 106.9(2)
C5 C6 H6 126.6
C7 C6 H6 126.6
C8 C7 C12 119.4(2)
C8 C7 C6 106.7(2)
C12 C7 C6 133.9(3)
N1 C8 C7 108.8(2)
N1 C8 C9 129.7(3)
C7 C8 C9 121.5(3)
C10 C9 C8 117.8(3)
C10 C9 H9 121.1
C8 C9 H9 121.1
C9 C10 C11 121.3(3)
C9 C10 H10 119.3
C11 C10 H10 119.3
C12 C11 C10 121.1(3)
C12 C11 H11 119.4
C10 C11 H11 119.4
C11 C12 C7 118.7(3)
C11 C12 H12 120.6
C7 C12 H12 120.6
N1 C13 C14 114.5(2)
N1 C13 H13A 108.6
C14 C13 H13A 108.6
N1 C13 H13B 108.6
C14 C13 H13B 108.6
H13A C13 H13B 107.6
C15 C14 C13 122.5(3)
C15 C14 H14 118.8
C13 C14 H14 118.8
C14 C15 H15A 120.0
C14 C15 H15B 120.0
H15A C15 H15B 120.0
O2 C16 C23 108.3(2)
O2 C16 C17 106.3(2)
C23 C16 C17 115.7(3)
O2 C16 H16 108.7
C23 C16 H16 108.7
C17 C16 H16 108.7
C18 C17 C22 118.4(2)
C18 C17 C16 121.3(2)
C22 C17 C16 120.3(3)
C19 C18 C17 121.2(3)
C19 C18 H18 119.4
C17 C18 H18 119.4
C20 C19 C18 118.8(3)
C20 C19 H19 120.6
C18 C19 H19 120.6
C21 C20 C19 121.9(3)
C21 C20 Cl1 118.0(2)
C19 C20 Cl1 120.1(2)
C20 C21 C22 119.2(3)
C20 C21 H21 120.4
C22 C21 H21 120.4
C21 C22 C17 120.5(3)
C21 C22 H22 119.7
C17 C22 H22 119.7
C28 C23 C24 117.4(4)
C28 C23 C16 121.7(3)
C24 C23 C16 120.9(4)
C25 C24 C23 120.9(5)
C25 C24 H24 119.5
C23 C24 H24 119.5
C26 C25 C24 119.7(4)
C26 C25 H25 120.1
C24 C25 H25 120.1
C25 C26 C27 121.2(5)
C25 C26 Cl2 118.6(4)
C27 C26 Cl2 120.1(5)
C26 C27 C28 118.4(5)
C26 C27 H27 120.8
C28 C27 H27 120.8
C27 C28 C23 122.4(4)
C27 C28 H28 118.8
C23 C28 H28 118.8
C30 C29 C34 120.2(3)
C30 C29 S1 119.5(2)
C34 C29 S1 120.3(2)
C31 C30 C29 119.5(3)
C31 C30 H30 120.2
C29 C30 H30 120.2
C30 C31 C32 121.7(3)
C30 C31 H31 119.1
C32 C31 H31 119.1
C33 C32 C31 117.6(3)
C33 C32 C35 121.5(3)
C31 C32 C35 120.9(3)
C32 C33 C34 121.8(3)
C32 C33 H33 119.1
C34 C33 H33 119.1
C33 C34 C29 119.1(3)
C33 C34 H34 120.4
C29 C34 H34 120.4
C32 C35 H35A 109.5
C32 C35 H35B 109.5
H35A C35 H35B 109.5
C32 C35 H35C 109.5
H35A C35 H35C 109.5
H35B C35 H35C 109.5

loop_
_geom_bond_atom_site_label_1
_geom_bond_atom_site_label_2
_geom_bond_distance
S1 O3 1.422(2)
S1 O4 1.430(2)
S1 N2 1.606(2)
S1 C29 1.764(3)
Cl1 C20 1.748(3)
Cl2 C26 1.731(5)
N1 C8 1.369(3)
N1 C5 1.384(3)
N1 C13 1.452(4)
N2 C4 1.464(3)
N2 H2 0.82(3)
O1 C1 1.195(3)
O2 C1 1.336(3)
O2 C16 1.446(3)
C1 C2 1.493(3)
C2 C3 1.314(3)
C2 C4 1.521(3)
C3 H3A 0.9300
C3 H3B 0.9300
C4 C5 1.501(3)
C4 H4 0.9800
C5 C6 1.358(4)
C6 C7 1.424(3)
C6 H6 0.9300
C7 C8 1.397(4)
C7 C12 1.398(4)
C8 C9 1.403(3)
C9 C10 1.361(5)
C9 H9 0.9300
C10 C11 1.399(6)
C10 H10 0.9300
C11 C12 1.373(4)
C11 H11 0.9300
C12 H12 0.9300
C13 C14 1.491(4)
C13 H13A 0.9700
C13 H13B 0.9700
C14 C15 1.298(5)
C14 H14 0.9300
C15 H15A 0.9300
C15 H15B 0.9300
C16 C23 1.505(5)
C16 C17 1.516(4)
C16 H16 0.9800
C17 C18 1.379(4)
C17 C22 1.390(4)
C18 C19 1.378(4)
C18 H18 0.9300
C19 C20 1.365(4)
C19 H19 0.9300
C20 C21 1.362(5)
C21 C22 1.380(4)
C21 H21 0.9300
C22 H22 0.9300
C23 C28 1.375(6)
C23 C24 1.383(4)
C24 C25 1.382(8)
C24 H24 0.9300
C25 C26 1.352(9)
C25 H25 0.9300
C26 C27 1.372(6)
C27 C28 1.374(6)
C27 H27 0.9300
C28 H28 0.9300
C29 C30 1.373(4)
C29 C34 1.381(4)
C30 C31 1.371(4)
C30 H30 0.9300
C31 C32 1.387(4)
C31 H31 0.9300
C32 C33 1.372(5)
C32 C35 1.507(5)
C33 C34 1.380(5)
C33 H33 0.9300
C34 H34 0.9300
C35 H35A 0.9600
C35 H35B 0.9600
C35 H35C 0.9600

loop_
_geom_hbond_atom_site_label_D
_geom_hbond_atom_site_label_H
_geom_hbond_atom_site_label_A
_geom_hbond_distance_DH
_geom_hbond_distance_HA
_geom_hbond_distance_DA
_geom_hbond_angle_DHA
_geom_hbond_site_symmetry_A
N2 H2 O4 0.82(3) 2.09(3) 2.887(3) 165(3) 2_545

loop_
_geom_torsion_atom_site_label_1
_geom_torsion_atom_site_label_2
_geom_torsion_atom_site_label_3
_geom_torsion_atom_site_label_4
_geom_torsion
O3 S1 N2 C4 -44.7(2)
O4 S1 N2 C4 -174.01(19)
C29 S1 N2 C4 71.0(2)
C16 O2 C1 O1 9.6(4)
C16 O2 C1 C2 -169.8(2)
O1 C1 C2 C3 -6.9(4)
O2 C1 C2 C3 172.4(2)
O1 C1 C2 C4 174.0(2)
O2 C1 C2 C4 -6.7(3)
S1 N2 C4 C5 139.11(18)
S1 N2 C4 C2 -97.0(2)
C3 C2 C4 N2 -10.3(3)
C1 C2 C4 N2 168.75(19)
C3 C2 C4 C5 112.1(3)
C1 C2 C4 C5 -68.9(3)
C8 N1 C5 C6 0.0(3)
C13 N1 C5 C6 -174.4(2)
C8 N1 C5 C4 176.3(2)
C13 N1 C5 C4 1.9(3)
N2 C4 C5 C6 89.4(3)
C2 C4 C5 C6 -36.1(3)
N2 C4 C5 N1 -86.2(2)
C2 C4 C5 N1 148.3(2)
N1 C5 C6 C7 1.0(3)
C4 C5 C6 C7 -175.0(2)
C5 C6 C7 C8 -1.6(3)
C5 C6 C7 C12 175.8(3)
C5 N1 C8 C7 -1.0(3)
C13 N1 C8 C7 173.5(2)
C5 N1 C8 C9 179.7(3)
C13 N1 C8 C9 -5.7(4)
C12 C7 C8 N1 -176.2(2)
C6 C7 C8 N1 1.6(3)
C12 C7 C8 C9 3.1(4)
C6 C7 C8 C9 -179.1(2)
N1 C8 C9 C10 176.5(3)
C7 C8 C9 C10 -2.7(5)
C8 C9 C10 C11 0.5(5)
C9 C10 C11 C12 1.2(6)
C10 C11 C12 C7 -0.8(5)
C8 C7 C12 C11 -1.3(4)
C6 C7 C12 C11 -178.4(3)
C8 N1 C13 C14 99.2(3)
C5 N1 C13 C14 -87.4(3)
N1 C13 C14 C15 130.3(4)
C1 O2 C16 C23 88.9(3)
C1 O2 C16 C17 -146.1(3)
O2 C16 C17 C18 34.4(4)
C23 C16 C17 C18 154.7(3)
O2 C16 C17 C22 -147.7(3)
C23 C16 C17 C22 -27.3(4)
C22 C17 C18 C19 0.0(5)
C16 C17 C18 C19 178.0(3)
C17 C18 C19 C20 -0.5(5)
C18 C19 C20 C21 0.8(5)
C18 C19 C20 Cl1 -177.8(3)
C19 C20 C21 C22 -0.6(6)
Cl1 C20 C21 C22 178.0(3)
C20 C21 C22 C17 0.1(6)
C18 C17 C22 C21 0.2(5)
C16 C17 C22 C21 -177.8(3)
O2 C16 C23 C28 30.8(4)
C17 C16 C23 C28 -88.5(3)
O2 C16 C23 C24 -148.4(3)
C17 C16 C23 C24 92.3(4)
C28 C23 C24 C25 0.7(5)
C16 C23 C24 C25 180.0(4)
C23 C24 C25 C26 -1.0(7)
C24 C25 C26 C27 0.7(7)
C24 C25 C26 Cl2 -178.4(4)
C25 C26 C27 C28 -0.3(6)
Cl2 C26 C27 C28 178.8(3)
C26 C27 C28 C23 0.1(5)
C24 C23 C28 C27 -0.3(5)
C16 C23 C28 C27 -179.6(3)
O3 S1 C29 C30 22.0(3)
O4 S1 C29 C30 153.3(3)
N2 S1 C29 C30 -93.8(3)
O3 S1 C29 C34 -159.3(3)
O4 S1 C29 C34 -28.1(3)
N2 S1 C29 C34 84.8(3)
C34 C29 C30 C31 -0.9(5)
S1 C29 C30 C31 177.7(3)
C29 C30 C31 C32 0.6(5)
C30 C31 C32 C33 0.3(5)
C30 C31 C32 C35 179.7(4)
C31 C32 C33 C34 -1.0(6)
C35 C32 C33 C34 179.7(4)
C32 C33 C34 C29 0.7(6)
C30 C29 C34 C33 0.3(5)
S1 C29 C34 C33 -178.4(3)
